data_2002253
loop_
_publ_author_name
'Schulze, A R'
'Mueller-Buschbaum, Hk'

_publ_section_title
;
About compounds in systems Me O:M2 O3. V. New metastable compounds: Ba
Sr2 Y6 O12, Ba Sr2 Er6 O12 and Ba Sr2 Tm6 O12
;
_journal_name_full
;
Zeitschrift fuer Naturforschung, Teil B. Anorganische Chemie,
Organische Chemie (33,1978-41,1986)
;
_journal_page_first 837
_journal_page_last 839
_journal_volume 36
_journal_year 1981
_chemical_formula_structural 'Ba Sr2 Y6 O12'
_chemical_formula_sum 'Ba O12 Sr2 Y6'
_chemical_name_systematic 'Barium distrontium hexayttrium oxide'
_space_group_IT_number 176
_symmetry_cell_setting hexagonal
_symmetry_Int_Tables_number 176
_symmetry_space_group_name_Hall '-P 6c'
_symmetry_space_group_name_H-M 'P 63/m'
_cell_angle_alpha 90
_cell_angle_beta 90
_cell_angle_gamma 120
_cell_formula_units_Z 1
_cell_length_a 10.299
_cell_length_b 10.299
_cell_length_c 3.409
_cell_volume 313.1
_refine_ls_R_factor_all 0.08
_cod_database_code 2002253

loop_
_symmetry_equiv_pos_as_xyz
x,y,z
-y,x-y,z
y-x,-x,z
-x,-y,1/2+z
y,y-x,1/2+z
x-y,x,1/2+z
-x,-y,-z
y,y-x,-z
x-y,x,-z
x,y,1/2-z
-y,x-y,1/2-z
y-x,-x,1/2-z

loop_
_atom_site_label
_atom_site_type_symbol
_atom_site_symmetry_multiplicity
_atom_site_Wyckoff_symbol
_atom_site_fract_x
_atom_site_fract_y
_atom_site_fract_z
_atom_site_occupancy
_atom_site_attached_hydrogens
_atom_site_calc_flag
Ba1 Ba2+ 2 b 0. 0. 0. 0.25 0 d
Ba2 Ba2+ 2 a 0. 0. 0.25 0.25 0 d
Sr1 Sr2+ 2 c 0.3333 0.6667 0.25 1. 0 d
Y1 Y3+ 6 h 0.3462 0.9984 0.75 1. 0 d
O1 O2- 6 h 0.191 0.89 0.25 1. 0 d
O2 O2- 6 h 0.529 0.132 0.25 1. 0 d

loop_
_atom_type_symbol
_atom_type_oxidation_number
Ba2+ 2.000
Sr2+ 2.000
Y3+ 3.000
O2- -2.000
